data_7133311
loop_
_publ_author_name
'Purkait, Anisha'
'Pal, Surya Veer Singh'
'Soni, Kaushik'
'Bhattacharyya, Kalishankar'
'Jana, Chandan K.'

_publ_section_title
;
 Nitroso-azomethine(ene) reaction enabled annulations of nitrosoarenes,
 azomethines and alkenes.
;
_journal_issue 65
_journal_name_full 'Chemical communications (Cambridge, England)'
_journal_page_first 8541
_journal_page_last 8544
_journal_paper_doi 10.1039/d4cc02117g
_journal_volume 60
_journal_year 2024
_chemical_formula_sum 'C23 H18 N2 O3'
_chemical_formula_weight 370.39
_space_group_crystal_system orthorhombic
_space_group_IT_number 19
_space_group_name_Hall 'P 2ac 2ab'
_space_group_name_H-M_alt 'P 21 21 21'
_atom_sites_solution_hydrogens geom
_audit_creation_method SHELXL-2018/3
_audit_update_record
;
2024-05-01 deposited with the CCDC.	2024-07-08 downloaded from the CCDC.
;
_cell_angle_alpha 90
_cell_angle_beta 90
_cell_angle_gamma 90
_cell_formula_units_Z 4
_cell_length_a 6.840(10)
_cell_length_b 11.120(16)
_cell_length_c 24.67(4)
_cell_measurement_reflns_used 1596
_cell_measurement_temperature 296(2)
_cell_measurement_theta_max 21.19
_cell_measurement_theta_min 3.07
_cell_volume 1876(5)
_computing_structure_refinement 'SHELXL-2018/3 (Sheldrick, 2018)'
_computing_structure_solution 'SHELXT 2014/5 (Sheldrick, 2014)'
_diffrn_ambient_temperature 296(2)
_diffrn_measured_fraction_theta_full 0.999
_diffrn_measured_fraction_theta_max 0.999
_diffrn_measurement_device_type 'Bruker APEX-II CCD'
_diffrn_measurement_method '\f and \w scans'
_diffrn_radiation_type MoK\a
_diffrn_radiation_wavelength 0.71073
_diffrn_reflns_av_R_equivalents 0.5508
_diffrn_reflns_av_unetI/netI 0.2646
_diffrn_reflns_Laue_measured_fraction_full 0.999
_diffrn_reflns_Laue_measured_fraction_max 0.999
_diffrn_reflns_limit_h_max 8
_diffrn_reflns_limit_h_min -8
_diffrn_reflns_limit_k_max 13
_diffrn_reflns_limit_k_min -13
_diffrn_reflns_limit_l_max 29
_diffrn_reflns_limit_l_min -29
_diffrn_reflns_number 41325
_diffrn_reflns_point_group_measured_fraction_full 1.000
_diffrn_reflns_point_group_measured_fraction_max 1.000
_diffrn_reflns_theta_full 24.999
_diffrn_reflns_theta_max 24.999
_diffrn_reflns_theta_min 2.009
_exptl_absorpt_coefficient_mu 0.088
_exptl_absorpt_correction_type multi-scan
_exptl_crystal_colour plate
_exptl_crystal_density_diffrn 1.311
_exptl_crystal_description colorless
_exptl_crystal_F_000 776.0
_exptl_crystal_size_max 0.28
_exptl_crystal_size_mid 0.23
_exptl_crystal_size_min 0.18
_exptl_transmission_factor_max 0.985
_exptl_transmission_factor_min 0.977
_refine_diff_density_max 0.204
_refine_diff_density_min -0.233
_refine_diff_density_rms 0.061
_refine_ls_abs_structure_details
;
 Refined as an inversion twin.
;
_refine_ls_abs_structure_Flack 10(6)
_refine_ls_extinction_method none
_refine_ls_goodness_of_fit_ref 0.904
_refine_ls_hydrogen_treatment constr
_refine_ls_matrix_type full
_refine_ls_number_parameters 254
_refine_ls_number_reflns 3297
_refine_ls_number_restraints 0
_refine_ls_restrained_S_all 0.904
_refine_ls_R_factor_all 0.2613
_refine_ls_R_factor_gt 0.0776
_refine_ls_shift/su_max 0.000
_refine_ls_shift/su_mean 0.000
_refine_ls_structure_factor_coef Fsqd
_refine_ls_weighting_details 'w=1/[\s^2^(Fo^2^)+(0.1000P)^2^] where P=(Fo^2^+2Fc^2^)/3'
_refine_ls_weighting_scheme calc
_refine_ls_wR_factor_gt 0.1597
_refine_ls_wR_factor_ref 0.2428
_reflns_Friedel_coverage 0.713
_reflns_Friedel_fraction_full 1.000
_reflns_Friedel_fraction_max 1.000
_reflns_number_gt 1199
_reflns_number_total 3297
_reflns_threshold_expression 'I > 2\s(I)'
_cod_data_source_file d4cc02117g2.cif
_cod_data_source_block shelx
_cod_depositor_comments 'Adding full bibliography for 7133311.cif.'
_cod_database_code 7133311
_shelx_shelxl_version_number 2018/3
_shelx_space_group_comment
;
The symmetry employed for this shelxl refinement is uniquely defined
by the following loop, which should always be used as a source of
symmetry information in preference to the above space-group names.
They are only intended as comments.
;

loop_
_space_group_symop_operation_xyz
'x, y, z'
'-x+1/2, -y, z+1/2'
'x+1/2, -y+1/2, -z'
'-x, y+1/2, -z+1/2'

loop_
_atom_site_label
_atom_site_type_symbol
_atom_site_fract_x
_atom_site_fract_y
_atom_site_fract_z
_atom_site_U_iso_or_equiv
_atom_site_adp_type
_atom_site_occupancy
_atom_site_site_symmetry_order
_atom_site_calc_flag
_atom_site_refinement_flags_posn
_atom_site_refinement_flags_adp
_atom_site_refinement_flags_occupancy
_atom_site_disorder_assembly
_atom_site_disorder_group
O1 O 0.4985(10) 0.2139(6) 0.1587(3) 0.0588(19) Uani 1 1 d . . . . .
O3 O 0.0182(14) 0.2100(7) 0.0385(3) 0.087(3) Uani 1 1 d . . . . .
O2 O 0.5355(12) 0.4394(7) 0.0883(3) 0.080(3) Uani 1 1 d . . . . .
N2 N 0.2552(13) 0.3473(7) 0.0590(3) 0.047(2) Uani 1 1 d . . . . .
N1 N 0.3095(15) 0.1730(8) 0.1767(3) 0.062(2) Uani 1 1 d . . . . .
C10 C 0.179(2) 0.2334(10) 0.0562(4) 0.060(3) Uani 1 1 d . . . . .
C11 C 0.2446(17) 0.0872(8) 0.1353(4) 0.060(3) Uani 1 1 d . . . . .
H11 H 0.101358 0.084920 0.134912 0.072 Uiso 1 1 calc R U . . .
C5 C 0.1593(16) 0.4510(8) 0.0388(4) 0.046(3) Uani 1 1 d . . . . .
C23 C -0.014(2) 0.2508(11) 0.2001(4) 0.068(3) Uani 1 1 d . . . . .
H23 H -0.066578 0.174218 0.195889 0.082 Uiso 1 1 calc R U . . .
C12 C 0.321(2) -0.0379(9) 0.1434(4) 0.061(3) Uani 1 1 d . . . . .
C18 C 0.1817(18) 0.2722(9) 0.1895(3) 0.050(3) Uani 1 1 d . . . . .
C9 C 0.3196(17) 0.1453(9) 0.0809(4) 0.057(3) Uani 1 1 d . . . . .
H9 H 0.360606 0.084042 0.054715 0.068 Uiso 1 1 calc R U . . .
C7 C 0.4420(18) 0.3495(11) 0.0814(4) 0.054(3) Uani 1 1 d . . . . .
C13 C 0.213(2) -0.1333(11) 0.1254(4) 0.088(4) Uani 1 1 d . . . . .
H13 H 0.091507 -0.118985 0.109591 0.106 Uiso 1 1 calc R U . . .
C8 C 0.4897(17) 0.2225(9) 0.0990(4) 0.061(3) Uani 1 1 d . . . . .
H8 H 0.612226 0.194899 0.082620 0.073 Uiso 1 1 calc R U . . .
C6 C -0.0153(17) 0.4867(10) 0.0589(4) 0.063(3) Uani 1 1 d . . . . .
H6 H -0.072816 0.442358 0.086572 0.076 Uiso 1 1 calc R U . . .
C4 C 0.2402(18) 0.5133(9) -0.0046(4) 0.065(3) Uani 1 1 d . . . . .
H4 H 0.356643 0.487442 -0.020205 0.078 Uiso 1 1 calc R U . . .
C2 C -0.029(2) 0.6482(11) -0.0028(5) 0.077(3) Uani 1 1 d . . . . .
H2 H -0.095079 0.714451 -0.016875 0.092 Uiso 1 1 calc R U . . .
C14 C 0.278(3) -0.2504(12) 0.1301(6) 0.105(5) Uani 1 1 d . . . . .
H14 H 0.200872 -0.313759 0.118086 0.126 Uiso 1 1 calc R U . . .
C17 C 0.501(2) -0.0616(10) 0.1673(4) 0.080(4) Uani 1 1 d . . . . .
H17 H 0.577702 0.001107 0.180175 0.096 Uiso 1 1 calc R U . . .
C22 C -0.1275(19) 0.3435(14) 0.2167(5) 0.081(4) Uani 1 1 d . . . . .
H22 H -0.258401 0.327894 0.224132 0.098 Uiso 1 1 calc R U . . .
C1 C -0.1089(16) 0.5852(11) 0.0396(5) 0.069(3) Uani 1 1 d . . . . .
H1 H -0.226183 0.609982 0.055054 0.083 Uiso 1 1 calc R U . . .
C20 C 0.134(2) 0.4776(11) 0.2142(5) 0.076(4) Uani 1 1 d . . . . .
H20 H 0.185857 0.554264 0.219214 0.091 Uiso 1 1 calc R U . . .
C19 C 0.2560(17) 0.3863(10) 0.1982(4) 0.060(3) Uani 1 1 d . . . . .
H19 H 0.388607 0.401073 0.193098 0.072 Uiso 1 1 calc R U . . .
C3 C 0.1457(19) 0.6141(10) -0.0243(4) 0.068(3) Uani 1 1 d . . . . .
H3 H 0.201480 0.658665 -0.052218 0.081 Uiso 1 1 calc R U . . .
C15 C 0.455(3) -0.2723(13) 0.1520(5) 0.096(5) Uani 1 1 d . . . . .
H15 H 0.501619 -0.350697 0.153781 0.115 Uiso 1 1 calc R U . . .
C16 C 0.565(2) -0.1801(13) 0.1717(5) 0.093(4) Uani 1 1 d . . . . .
H16 H 0.684131 -0.196380 0.188304 0.111 Uiso 1 1 calc R U . . .
C21 C -0.061(2) 0.4588(12) 0.2232(5) 0.082(4) Uani 1 1 d . . . . .
H21 H -0.144646 0.521088 0.233142 0.098 Uiso 1 1 calc R U . . .

loop_
_atom_site_aniso_label
_atom_site_aniso_U_11
_atom_site_aniso_U_22
_atom_site_aniso_U_33
_atom_site_aniso_U_23
_atom_site_aniso_U_13
_atom_site_aniso_U_12
O1 0.055(5) 0.059(4) 0.062(5) -0.006(4) -0.002(4) -0.006(4)
O3 0.107(7) 0.066(5) 0.089(6) 0.008(4) -0.036(6) -0.021(6)
O2 0.074(6) 0.070(5) 0.097(6) 0.012(4) -0.011(5) -0.020(5)
N2 0.050(6) 0.040(5) 0.051(5) 0.000(4) 0.002(5) -0.002(5)
N1 0.071(7) 0.066(6) 0.050(6) 0.002(5) -0.006(5) -0.013(6)
C10 0.079(9) 0.045(8) 0.055(8) -0.008(6) -0.006(7) 0.002(8)
C11 0.080(8) 0.054(6) 0.045(6) -0.004(6) -0.009(6) 0.003(6)
C5 0.049(7) 0.037(6) 0.053(7) 0.006(5) -0.003(6) 0.006(6)
C23 0.068(9) 0.083(9) 0.053(7) -0.005(6) -0.001(7) -0.014(8)
C12 0.096(9) 0.044(8) 0.042(7) 0.004(5) -0.008(7) 0.011(7)
C18 0.064(9) 0.055(8) 0.029(6) -0.001(5) -0.004(6) 0.002(8)
C9 0.074(8) 0.051(7) 0.046(7) 0.000(5) 0.001(6) 0.003(7)
C7 0.053(9) 0.056(8) 0.054(7) 0.011(6) 0.017(6) -0.001(7)
C13 0.144(12) 0.045(8) 0.075(8) 0.005(6) -0.016(9) -0.029(9)
C8 0.069(8) 0.065(7) 0.049(7) 0.006(6) 0.019(7) 0.001(8)
C6 0.056(8) 0.058(8) 0.077(8) 0.002(6) 0.003(7) 0.001(7)
C4 0.078(9) 0.050(7) 0.067(8) -0.003(6) 0.012(7) -0.005(7)
C2 0.077(10) 0.054(7) 0.100(10) 0.004(8) -0.018(9) -0.002(8)
C14 0.167(17) 0.062(11) 0.085(10) -0.004(8) -0.010(12) -0.028(11)
C17 0.119(12) 0.050(8) 0.070(8) 0.007(6) -0.016(9) 0.005(9)
C22 0.081(10) 0.094(11) 0.070(9) -0.003(8) 0.009(7) 0.014(10)
C1 0.058(8) 0.056(8) 0.093(10) -0.003(7) 0.009(7) 0.006(7)
C20 0.095(11) 0.074(10) 0.059(8) -0.005(7) 0.006(8) 0.003(9)
C19 0.079(9) 0.051(7) 0.050(7) -0.008(5) 0.007(6) -0.004(7)
C3 0.082(10) 0.052(8) 0.068(8) 0.000(6) 0.007(7) 0.002(7)
C15 0.166(17) 0.058(9) 0.062(9) 0.002(7) 0.015(10) 0.006(12)
C16 0.131(12) 0.082(11) 0.066(9) 0.012(8) -0.004(8) 0.018(10)
C21 0.109(13) 0.061(10) 0.075(9) -0.009(7) 0.006(8) 0.015(9)

loop_
_atom_type_symbol
_atom_type_description
_atom_type_scat_dispersion_real
_atom_type_scat_dispersion_imag
_atom_type_scat_source
C C 0.0033 0.0016 'International Tables Vol C Tables 4.2.6.8 and 6.1.1.4'
N N 0.0061 0.0033 'International Tables Vol C Tables 4.2.6.8 and 6.1.1.4'
O O 0.0106 0.0060 'International Tables Vol C Tables 4.2.6.8 and 6.1.1.4'
H H 0.0000 0.0000 'International Tables Vol C Tables 4.2.6.8 and 6.1.1.4'

loop_
_geom_angle_atom_site_label_1
_geom_angle_atom_site_label_2
_geom_angle_atom_site_label_3
_geom_angle
_geom_angle_site_symmetry_1
_geom_angle_site_symmetry_3
_geom_angle_publ_flag
N1 O1 C8 107.0(7) . . ?
C10 N2 C7 112.6(9) . . ?
C10 N2 C5 124.0(9) . . ?
C7 N2 C5 123.4(9) . . ?
O1 N1 C18 111.7(8) . . ?
O1 N1 C11 105.2(8) . . ?
C18 N1 C11 117.8(8) . . ?
O3 C10 N2 124.1(11) . . ?
O3 C10 C9 125.9(11) . . ?
N2 C10 C9 109.9(10) . . ?
N1 C11 C12 114.0(8) . . ?
N1 C11 C9 103.1(8) . . ?
C12 C11 C9 112.3(8) . . ?
C6 C5 C4 119.1(10) . . ?
C6 C5 N2 121.3(10) . . ?
C4 C5 N2 119.5(10) . . ?
C22 C23 C18 118.7(11) . . ?
C13 C12 C17 118.0(11) . . ?
C13 C12 C11 119.2(12) . . ?
C17 C12 C11 122.7(11) . . ?
C19 C18 C23 118.9(11) . . ?
C19 C18 N1 120.8(10) . . ?
C23 C18 N1 119.8(10) . . ?
C10 C9 C8 104.0(9) . . ?
C10 C9 C11 113.9(9) . . ?
C8 C9 C11 103.4(8) . . ?
O2 C7 N2 124.1(10) . . ?
O2 C7 C8 128.5(11) . . ?
N2 C7 C8 107.2(10) . . ?
C12 C13 C14 121.8(13) . . ?
O1 C8 C7 110.9(8) . . ?
O1 C8 C9 106.8(8) . . ?
C7 C8 C9 106.2(9) . . ?
C5 C6 C1 121.8(11) . . ?
C3 C4 C5 119.3(11) . . ?
C3 C2 C1 120.2(12) . . ?
C15 C14 C13 119.7(14) . . ?
C12 C17 C16 119.5(12) . . ?
C23 C22 C21 124.0(13) . . ?
C6 C1 C2 119.6(11) . . ?
C19 C20 C21 121.7(12) . . ?
C20 C19 C18 120.1(11) . . ?
C2 C3 C4 119.9(11) . . ?
C14 C15 C16 120.3(14) . . ?
C15 C16 C17 120.6(14) . . ?
C22 C21 C20 116.5(13) . . ?

loop_
_geom_bond_atom_site_label_1
_geom_bond_atom_site_label_2
_geom_bond_distance
_geom_bond_site_symmetry_2
_geom_bond_publ_flag
O1 N1 1.441(10) . ?
O1 C8 1.475(11) . ?
O3 C10 1.214(12) . ?
O2 C7 1.199(12) . ?
N2 C10 1.371(13) . ?
N2 C7 1.393(12) . ?
N2 C5 1.417(11) . ?
N1 C18 1.442(12) . ?
N1 C11 1.466(11) . ?
C10 C9 1.501(14) . ?
C11 C12 1.499(13) . ?
C11 C9 1.577(12) . ?
C5 C6 1.352(13) . ?
C5 C4 1.391(13) . ?
C23 C22 1.354(14) . ?
C23 C18 1.385(14) . ?
C12 C13 1.368(13) . ?
C12 C17 1.389(15) . ?
C18 C19 1.384(12) . ?
C9 C8 1.513(13) . ?
C7 C8 1.513(14) . ?
C13 C14 1.382(16) . ?
C6 C1 1.355(13) . ?
C4 C3 1.383(13) . ?
C2 C3 1.364(14) . ?
C2 C1 1.371(15) . ?
C14 C15 1.345(18) . ?
C17 C16 1.393(15) . ?
C22 C21 1.369(15) . ?
C20 C19 1.371(14) . ?
C20 C21 1.373(16) . ?
C15 C16 1.362(16) . ?

loop_
_geom_torsion_atom_site_label_1
_geom_torsion_atom_site_label_2
_geom_torsion_atom_site_label_3
_geom_torsion_atom_site_label_4
_geom_torsion
_geom_torsion_site_symmetry_1
_geom_torsion_site_symmetry_2
_geom_torsion_site_symmetry_3
_geom_torsion_site_symmetry_4
_geom_torsion_publ_flag
C8 O1 N1 C18 -92.3(8) . . . . ?
C8 O1 N1 C11 36.6(9) . . . . ?
C7 N2 C10 O3 179.6(10) . . . . ?
C5 N2 C10 O3 -3.5(15) . . . . ?
C7 N2 C10 C9 2.6(11) . . . . ?
C5 N2 C10 C9 179.5(8) . . . . ?
O1 N1 C11 C12 84.4(10) . . . . ?
C18 N1 C11 C12 -150.4(9) . . . . ?
O1 N1 C11 C9 -37.6(9) . . . . ?
C18 N1 C11 C9 87.6(10) . . . . ?
C10 N2 C5 C6 61.7(13) . . . . ?
C7 N2 C5 C6 -121.7(10) . . . . ?
C10 N2 C5 C4 -114.4(11) . . . . ?
C7 N2 C5 C4 62.2(13) . . . . ?
N1 C11 C12 C13 150.8(10) . . . . ?
C9 C11 C12 C13 -92.4(12) . . . . ?
N1 C11 C12 C17 -30.8(15) . . . . ?
C9 C11 C12 C17 86.0(12) . . . . ?
C22 C23 C18 C19 2.4(15) . . . . ?
C22 C23 C18 N1 174.2(9) . . . . ?
O1 N1 C18 C19 -17.5(11) . . . . ?
C11 N1 C18 C19 -139.4(9) . . . . ?
O1 N1 C18 C23 170.9(8) . . . . ?
C11 N1 C18 C23 48.9(12) . . . . ?
O3 C10 C9 C8 -176.7(10) . . . . ?
N2 C10 C9 C8 0.3(10) . . . . ?
O3 C10 C9 C11 -64.9(13) . . . . ?
N2 C10 C9 C11 112.0(9) . . . . ?
N1 C11 C9 C10 -87.4(11) . . . . ?
C12 C11 C9 C10 149.5(10) . . . . ?
N1 C11 C9 C8 24.8(10) . . . . ?
C12 C11 C9 C8 -98.4(10) . . . . ?
C10 N2 C7 O2 -179.1(9) . . . . ?
C5 N2 C7 O2 4.0(15) . . . . ?
C10 N2 C7 C8 -4.3(10) . . . . ?
C5 N2 C7 C8 178.8(8) . . . . ?
C17 C12 C13 C14 -0.6(17) . . . . ?
C11 C12 C13 C14 177.9(11) . . . . ?
N1 O1 C8 C7 95.5(10) . . . . ?
N1 O1 C8 C9 -19.7(9) . . . . ?
O2 C7 C8 O1 63.1(14) . . . . ?
N2 C7 C8 O1 -111.4(9) . . . . ?
O2 C7 C8 C9 178.7(10) . . . . ?
N2 C7 C8 C9 4.2(10) . . . . ?
C10 C9 C8 O1 115.7(8) . . . . ?
C11 C9 C8 O1 -3.5(10) . . . . ?
C10 C9 C8 C7 -2.7(9) . . . . ?
C11 C9 C8 C7 -121.9(8) . . . . ?
C4 C5 C6 C1 -3.5(15) . . . . ?
N2 C5 C6 C1 -179.6(9) . . . . ?
C6 C5 C4 C3 3.6(15) . . . . ?
N2 C5 C4 C3 179.7(9) . . . . ?
C12 C13 C14 C15 -1(2) . . . . ?
C13 C12 C17 C16 0.5(16) . . . . ?
C11 C12 C17 C16 -177.9(10) . . . . ?
C18 C23 C22 C21 0.8(17) . . . . ?
C5 C6 C1 C2 2.7(16) . . . . ?
C3 C2 C1 C6 -2.0(17) . . . . ?
C21 C20 C19 C18 1.3(16) . . . . ?
C23 C18 C19 C20 -3.4(14) . . . . ?
N1 C18 C19 C20 -175.1(9) . . . . ?
C1 C2 C3 C4 2.2(16) . . . . ?
C5 C4 C3 C2 -3.0(15) . . . . ?
C13 C14 C15 C16 3(2) . . . . ?
C14 C15 C16 C17 -3(2) . . . . ?
C12 C17 C16 C15 1.2(17) . . . . ?
C23 C22 C21 C20 -2.9(18) . . . . ?
C19 C20 C21 C22 1.8(18) . . . . ?
